data_2241804
loop_
_publ_author_name
'Arman, Hadi D.'
'Poplaukhin, Pavel'
'Tiekink, Edward R. T.'

_publ_section_title
;
 An unprecedented binuclear cadmium dithiocarbamate adduct:
 bis[\m~2~-<i>N</i>-(2-hydroxyethyl)-<i>N</i>-isopropylcarbamodithioato-\k^3^<i>S</i>:<i>S</i>,<i>S</i>']bis{[<i>N</i>-(2-hydroxyethyl)-<i>N</i>-isopropylcarbamodithioato-\k^2^<i>S</i>,<i>S</i>'](3-{(1<i>E</i>)-[(<i>E</i>)-2-(pyridin-3-ylmethylidene)hydrazin-1-ylidene]methyl}pyridine-\k<i>N</i>)cadmium]}
 dihydrate
;
_journal_coeditor_code WM5312
_journal_issue 9
_journal_name_full 'Acta Crystallographica Section E'
_journal_page_first 1234
_journal_page_last 1238
_journal_paper_doi 10.1107/S2056989016012214
_journal_volume 72
_journal_year 2016
_chemical_formula_iupac '[Cd (C6 H12 N O S2)2 (C12 H10 N4)2]2 , 2H2 O'
_chemical_formula_moiety 'C48 H68 Cd2 N12 O4 S8, 2(H2 O)'
_chemical_formula_sum 'C48 H72 Cd2 N12 O6 S8'
_chemical_formula_weight 1394.48
_chemical_name_systematic
'Bis[\m~2~-<i>N</i>-(2-hydroxyethyl)-<i>N</i>-isopropylcarbamodithioato-\k^3^<i>S</i>:<i>S</i>,<i>S</i>']bis{[<i>N</i>-(2-hydroxyethyl)-<i>N</i>-isopropylcarbamodithioato-\k^2^<i>S</i>,<i>S</i>'](3-{(1<i>E</i>)-[(<i>E</i>)-2-(pyridin-3-ylmethylidene)hydrazin-1-ylidene]methyl}pyridine-\k<i>N</i>)cadmium]} dihydrate'
_space_group_crystal_system monoclinic
_space_group_IT_number 14
_space_group_name_Hall '-P 2yn'
_space_group_name_H-M_alt 'P 1 21/n 1'
_symmetry_space_group_name_Hall '-P 2yn'
_symmetry_space_group_name_H-M 'P 1 21/n 1'
_atom_sites_solution_hydrogens mixed
_audit_creation_method SHELXL-2014/7
_cell_angle_alpha 90
_cell_angle_beta 114.932(2)
_cell_angle_gamma 90
_cell_formula_units_Z 2
_cell_length_a 16.4700(18)
_cell_length_b 12.2257(12)
_cell_length_c 17.0862(19)
_cell_measurement_reflns_used 19902
_cell_measurement_temperature 98(2)
_cell_measurement_theta_max 40.8
_cell_measurement_theta_min 2.7
_cell_volume 3119.8(6)
_computing_cell_refinement
;
CrystalClear (Molecular Structure Corporation & Rigaku, 2005)
;
_computing_data_collection
;
CrystalClear (Molecular Structure Corporation & Rigaku, 2005)
;
_computing_data_reduction
;
CrystalClear (Molecular Structure Corporation & Rigaku, 2005)
;
_computing_molecular_graphics
;
ORTEP-3 for Windows (Farrugia, 2012) and DIAMOND (Brandenburg,
2006)
;
_computing_publication_material
;
publCIF (Westrip, 2010)
;
_computing_structure_refinement
;
SHELXL2014 (Sheldrick, 2015)
;
_computing_structure_solution
;
SHELXS97 (Sheldrick, 2008)
;
_diffrn_ambient_temperature 98(2)
_diffrn_measured_fraction_theta_full 0.994
_diffrn_measured_fraction_theta_max 0.994
_diffrn_measurement_device_type AFC12K/SATURN724
_diffrn_measurement_method \w
_diffrn_radiation_monochromator graphite
_diffrn_radiation_source 'fine-focus sealed tube'
_diffrn_radiation_type MoK\a
_diffrn_radiation_wavelength 0.71073
_diffrn_reflns_av_R_equivalents 0.0287
_diffrn_reflns_limit_h_max 21
_diffrn_reflns_limit_h_min -20
_diffrn_reflns_limit_k_max 15
_diffrn_reflns_limit_k_min -15
_diffrn_reflns_limit_l_max 19
_diffrn_reflns_limit_l_min -22
_diffrn_reflns_number 22846
_diffrn_reflns_theta_full 27.499
_diffrn_reflns_theta_max 27.499
_diffrn_reflns_theta_min 2.727
_diffrn_standards_decay_% 0
_diffrn_standards_interval_count 0
_diffrn_standards_number 0
_exptl_absorpt_coefficient_mu 1.003
_exptl_absorpt_correction_T_max 1.000
_exptl_absorpt_correction_T_min 0.661
_exptl_absorpt_correction_type multi-scan
_exptl_absorpt_process_details
;
(ABSCOR; Higashi, 1995)
;
_exptl_crystal_colour yellow
_exptl_crystal_density_diffrn 1.484
_exptl_crystal_description plate
_exptl_crystal_F_000 1432
_exptl_crystal_size_max 0.400
_exptl_crystal_size_mid 0.300
_exptl_crystal_size_min 0.080
_refine_diff_density_max 0.541
_refine_diff_density_min -0.393
_refine_ls_extinction_method none
_refine_ls_goodness_of_fit_ref 1.084
_refine_ls_matrix_type full
_refine_ls_number_parameters 359
_refine_ls_number_reflns 7133
_refine_ls_number_restraints 4
_refine_ls_restrained_S_all 1.084
_refine_ls_R_factor_all 0.0304
_refine_ls_R_factor_gt 0.0286
_refine_ls_shift/su_max 0.001
_refine_ls_shift/su_mean 0.000
_refine_ls_structure_factor_coef Fsqd
_refine_ls_weighting_details 'w=1/[\s^2^(Fo^2^)+(0.0243P)^2^+2.9797P] where P=(Fo^2^+2Fc^2^)/3'
_refine_ls_weighting_scheme calc
_refine_ls_wR_factor_gt 0.0635
_refine_ls_wR_factor_ref 0.0650
_reflns_number_gt 6807
_reflns_number_total 7133
_reflns_threshold_expression 'I > 2\s(I)'
_cod_data_source_file wm5312sup1.cif
_cod_data_source_block I
_cod_database_code 2241804
_shelx_space_group_comment
;
The symmetry employed for this shelxl refinement is uniquely defined
by the following loop, which should always be used as a source of
symmetry information in preference to the above space-group names.
They are only intended as comments.
;
_shelx_estimated_absorpt_t_min 0.690
_shelx_estimated_absorpt_t_max 0.924

loop_
_space_group_symop_operation_xyz
'x, y, z'
'-x+1/2, y+1/2, -z+1/2'
'-x, -y, -z'
'x-1/2, -y-1/2, z-1/2'

loop_
_atom_site_type_symbol
_atom_site_label
_atom_site_fract_x
_atom_site_fract_y
_atom_site_fract_z
_atom_site_U_iso_or_equiv
_atom_site_adp_type
_atom_site_calc_flag
_atom_site_occupancy
Cd Cd 0.43075(2) 0.13535(2) 0.44655(2) 0.01368(5) Uani d 1
S S1 0.36321(3) 0.19066(4) 0.55658(3) 0.01568(10) Uani d 1
S S2 0.43474(3) 0.35177(4) 0.47165(3) 0.01378(9) Uani d 1
S S3 0.39975(3) -0.08571(4) 0.43612(3) 0.01393(9) Uani d 1
S S4 0.45562(3) -0.11726(4) 0.62449(3) 0.01652(10) Uani d 1
O O1 0.36420(11) 0.30641(13) 0.79528(10) 0.0241(3) Uani d 1
H H1O 0.3348(17) 0.3606(15) 0.797(2) 0.036 Uiso d 1
O O2 0.24285(16) -0.03206(14) 0.70325(14) 0.0425(5) Uani d 1
H H2O 0.241(3) 0.0271(17) 0.728(2) 0.064 Uiso d 1
O O1W 0.23612(12) 0.15309(13) 0.77985(12) 0.0276(4) Uani d 1
H H1W 0.2791(15) 0.195(2) 0.787(2) 0.041 Uiso d 1
H H2W 0.1898(13) 0.185(2) 0.7437(16) 0.041 Uiso d 1
N N1 0.28639(11) -0.08842(14) 0.51175(11) 0.0165(3) Uani d 1
N N2 0.37924(11) 0.40314(13) 0.59396(11) 0.0150(3) Uani d 1
N N3 0.29195(12) 0.15099(13) 0.32251(11) 0.0177(3) Uani d 1
N N4 0.11563(13) 0.38202(15) 0.34081(13) 0.0242(4) Uani d 1
N N5 0.05594(13) 0.46819(16) 0.33476(13) 0.0260(4) Uani d 1
N N6 -0.08839(14) 0.74203(17) 0.35311(15) 0.0324(5) Uani d 1
C C1 0.39084(12) 0.32403(15) 0.54493(12) 0.0126(3) Uani d 1
C C2 0.33799(13) 0.37919(16) 0.65353(13) 0.0165(4) Uani d 1
H H2A 0.2888 0.3259 0.6262 0.020 Uiso calc 1
H H2B 0.3119 0.4472 0.6646 0.020 Uiso calc 1
C C3 0.40587(15) 0.33254(18) 0.73950(14) 0.0218(4) Uani d 1
H H3A 0.4335 0.2658 0.7284 0.026 Uiso calc 1
H H3B 0.4540 0.3868 0.7680 0.026 Uiso calc 1
C C4 0.40109(14) 0.51947(15) 0.58531(14) 0.0178(4) Uani d 1
H H4 0.4361 0.5203 0.5497 0.021 Uiso calc 1
C C5 0.46023(15) 0.56990(17) 0.67257(15) 0.0227(4) Uani d 1
H H5A 0.5143 0.5255 0.7010 0.034 Uiso calc 1
H H5B 0.4273 0.5723 0.7087 0.034 Uiso calc 1
H H5C 0.4771 0.6443 0.6640 0.034 Uiso calc 1
C C6 0.31638(15) 0.58567(17) 0.53696(15) 0.0238(4) Uani d 1
H H6A 0.2798 0.5495 0.4821 0.036 Uiso calc 1
H H6B 0.3325 0.6592 0.5256 0.036 Uiso calc 1
H H6C 0.2823 0.5909 0.5720 0.036 Uiso calc 1
C C7 0.37201(13) -0.09619(15) 0.52349(13) 0.0144(4) Uani d 1
C C8 0.26157(15) -0.10857(17) 0.58411(14) 0.0198(4) Uani d 1
H H8A 0.2988 -0.1687 0.6203 0.024 Uiso calc 1
H H8B 0.1982 -0.1319 0.5609 0.024 Uiso calc 1
C C9 0.27426(16) -0.00701(17) 0.63969(15) 0.0237(4) Uani d 1
H H9A 0.3383 0.0135 0.6676 0.028 Uiso calc 1
H H9B 0.2400 0.0551 0.6037 0.028 Uiso calc 1
C C10 0.21194(14) -0.07222(17) 0.42431(14) 0.0207(4) Uani d 1
H H10 0.2392 -0.0431 0.3861 0.025 Uiso calc 1
C C11 0.16893(16) -0.1815(2) 0.38682(16) 0.0305(5) Uani d 1
H H11A 0.2142 -0.2307 0.3832 0.046 Uiso calc 1
H H11B 0.1211 -0.1701 0.3290 0.046 Uiso calc 1
H H11C 0.1438 -0.2141 0.4241 0.046 Uiso calc 1
C C12 0.14460(15) 0.0123(2) 0.42532(17) 0.0299(5) Uani d 1
H H12A 0.1756 0.0812 0.4491 0.045 Uiso calc 1
H H12B 0.1154 -0.0143 0.4612 0.045 Uiso calc 1
H H12C 0.0994 0.0245 0.3663 0.045 Uiso calc 1
C C13 0.26289(15) 0.08493(17) 0.25306(14) 0.0201(4) Uani d 1
H H13 0.3011 0.0281 0.2507 0.024 Uiso calc 1
C C14 0.17944(15) 0.09657(18) 0.18503(14) 0.0227(4) Uani d 1
H H14 0.1606 0.0482 0.1371 0.027 Uiso calc 1
C C15 0.12347(14) 0.18035(17) 0.18798(14) 0.0209(4) Uani d 1
H H15 0.0665 0.1912 0.1414 0.025 Uiso calc 1
C C16 0.15226(13) 0.24779(16) 0.26003(13) 0.0170(4) Uani d 1
C C17 0.23735(14) 0.22991(16) 0.32592(13) 0.0180(4) Uani d 1
H H17 0.2573 0.2758 0.3753 0.022 Uiso calc 1
C C18 0.09590(14) 0.33688(17) 0.26722(14) 0.0199(4) Uani d 1
H H18 0.0452 0.3609 0.2178 0.024 Uiso calc 1
C C19 0.07322(14) 0.50864(18) 0.40903(15) 0.0234(4) Uani d 1
H H19 0.1193 0.4773 0.4588 0.028 Uiso calc 1
C C20 0.02300(15) 0.60274(18) 0.41864(15) 0.0231(4) Uani d 1
C C21 -0.04395(15) 0.65334(19) 0.34710(16) 0.0256(5) Uani d 1
H H21 -0.0585 0.6232 0.2915 0.031 Uiso calc 1
C C22 -0.06761(18) 0.7822(2) 0.4324(2) 0.0400(6) Uani d 1
H H22 -0.0991 0.8450 0.4374 0.048 Uiso calc 1
C C23 -0.00341(19) 0.7380(2) 0.50682(18) 0.0378(6) Uani d 1
H H23 0.0087 0.7693 0.5615 0.045 Uiso calc 1
C C24 0.04320(17) 0.6467(2) 0.50016(17) 0.0301(5) Uani d 1
H H24 0.0882 0.6145 0.5503 0.036 Uiso calc 1

loop_
_atom_site_aniso_label
_atom_site_aniso_U_11
_atom_site_aniso_U_22
_atom_site_aniso_U_33
_atom_site_aniso_U_12
_atom_site_aniso_U_13
_atom_site_aniso_U_23
Cd 0.01391(8) 0.01315(7) 0.01351(8) 0.00222(5) 0.00533(6) -0.00025(5)
S1 0.0203(2) 0.0118(2) 0.0179(2) -0.00160(17) 0.0110(2) -0.00003(17)
S2 0.0168(2) 0.0131(2) 0.0133(2) -0.00056(17) 0.00812(18) -0.00001(16)
S3 0.0158(2) 0.0136(2) 0.0135(2) 0.00129(17) 0.00717(18) 0.00009(16)
S4 0.0174(2) 0.0196(2) 0.0135(2) 0.00195(18) 0.00735(19) 0.00139(18)
O1 0.0322(9) 0.0246(8) 0.0226(8) 0.0050(7) 0.0187(7) 0.0051(6)
O2 0.0775(15) 0.0232(8) 0.0574(13) -0.0139(9) 0.0583(13) -0.0092(8)
O1W 0.0316(9) 0.0233(8) 0.0317(10) -0.0008(7) 0.0172(8) -0.0012(7)
N1 0.0162(8) 0.0177(8) 0.0177(9) 0.0016(6) 0.0091(7) 0.0033(6)
N2 0.0183(8) 0.0129(7) 0.0165(8) -0.0012(6) 0.0100(7) -0.0009(6)
N3 0.0198(8) 0.0160(8) 0.0145(8) 0.0015(7) 0.0044(7) -0.0003(6)
N4 0.0212(9) 0.0250(9) 0.0234(10) 0.0069(7) 0.0065(8) 0.0021(7)
N5 0.0240(9) 0.0266(9) 0.0262(10) 0.0069(8) 0.0094(8) 0.0004(8)
N6 0.0272(10) 0.0331(11) 0.0339(12) 0.0045(9) 0.0099(9) -0.0078(9)
C1 0.0116(8) 0.0149(8) 0.0105(9) 0.0001(7) 0.0038(7) -0.0003(7)
C2 0.0178(9) 0.0181(9) 0.0172(10) 0.0006(7) 0.0110(8) -0.0005(7)
C3 0.0227(10) 0.0273(10) 0.0182(10) 0.0028(9) 0.0114(9) 0.0017(8)
C4 0.0238(10) 0.0122(8) 0.0209(10) -0.0034(8) 0.0127(9) -0.0024(7)
C5 0.0266(11) 0.0169(9) 0.0247(11) -0.0049(8) 0.0111(9) -0.0067(8)
C6 0.0291(11) 0.0187(10) 0.0236(11) 0.0012(9) 0.0112(10) 0.0011(8)
C7 0.0169(9) 0.0103(8) 0.0167(9) 0.0006(7) 0.0077(8) 0.0008(7)
C8 0.0225(10) 0.0198(9) 0.0232(11) -0.0011(8) 0.0155(9) 0.0016(8)
C9 0.0310(11) 0.0208(10) 0.0301(12) 0.0005(9) 0.0232(10) 0.0020(9)
C10 0.0156(9) 0.0241(10) 0.0210(11) 0.0016(8) 0.0064(8) 0.0035(8)
C11 0.0277(12) 0.0285(12) 0.0278(13) -0.0016(10) 0.0045(10) -0.0011(10)
C12 0.0213(11) 0.0304(12) 0.0351(14) 0.0054(9) 0.0092(10) 0.0033(10)
C13 0.0258(11) 0.0168(9) 0.0167(10) 0.0008(8) 0.0080(9) -0.0008(8)
C14 0.0294(11) 0.0223(10) 0.0141(10) -0.0051(9) 0.0069(9) -0.0018(8)
C15 0.0184(10) 0.0232(10) 0.0162(10) -0.0042(8) 0.0026(8) 0.0029(8)
C16 0.0164(9) 0.0163(9) 0.0175(10) -0.0026(7) 0.0064(8) 0.0029(7)
C17 0.0194(10) 0.0156(9) 0.0168(10) 0.0003(8) 0.0056(8) -0.0003(7)
C18 0.0151(9) 0.0218(10) 0.0206(10) 0.0002(8) 0.0052(8) 0.0051(8)
C19 0.0181(10) 0.0280(11) 0.0227(11) -0.0007(8) 0.0073(9) 0.0030(9)
C20 0.0209(10) 0.0259(10) 0.0247(11) -0.0042(9) 0.0118(9) -0.0028(9)
C21 0.0231(11) 0.0296(11) 0.0234(12) 0.0015(9) 0.0091(9) -0.0041(9)
C22 0.0339(14) 0.0411(14) 0.0447(16) 0.0055(12) 0.0162(13) -0.0165(13)
C23 0.0384(14) 0.0480(15) 0.0295(14) -0.0030(12) 0.0167(12) -0.0160(12)
C24 0.0289(12) 0.0369(13) 0.0246(12) -0.0019(10) 0.0113(10) -0.0019(10)

loop_
_atom_type_symbol
_atom_type_description
_atom_type_scat_dispersion_real
_atom_type_scat_dispersion_imag
_atom_type_scat_source
C C 0.0033 0.0016 'International Tables Vol C Tables 4.2.6.8 and 6.1.1.4'
H H 0.0000 0.0000 'International Tables Vol C Tables 4.2.6.8 and 6.1.1.4'
Cd Cd -0.8075 1.2024 'International Tables Vol C Tables 4.2.6.8 and 6.1.1.4'
N N 0.0061 0.0033 'International Tables Vol C Tables 4.2.6.8 and 6.1.1.4'
O O 0.0106 0.0060 'International Tables Vol C Tables 4.2.6.8 and 6.1.1.4'
S S 0.1246 0.1234 'International Tables Vol C Tables 4.2.6.8 and 6.1.1.4'

loop_
_geom_angle_atom_site_label_1
_geom_angle_atom_site_label_2
_geom_angle_atom_site_label_3
_geom_angle_site_symmetry_1
_geom_angle_site_symmetry_3
_geom_angle
_geom_angle_publ_flag
N3 Cd S4 . 3_656 101.46(4) ?
N3 Cd S1 . . 94.50(4) ?
N3 Cd S2 . . 90.73(4) ?
S4 Cd S2 3_656 . 100.522(15) ?
S1 Cd S2 . . 67.824(14) y
S4 Cd S3 3_656 3_656 67.343(17) y
S4 Cd S1 3_656 . 160.481(17) y
S2 Cd S3 . . 167.393(15) y
N3 Cd S3 . 3_656 166.35(4) y
S1 Cd S3 . 3_656 98.110(17) ?
S2 Cd S3 . 3_656 98.831(15) ?
N3 Cd S3 . . 86.49(4) ?
S4 Cd S3 3_656 . 92.082(15) ?
S1 Cd S3 . . 100.113(14) ?
S3 Cd S3 3_656 . 86.184(15) ?
C1 S1 Cd . . 87.09(6) ?
C1 S2 Cd . . 86.13(6) ?
C7 S3 Cd . 3_656 84.87(7) ?
C7 S3 Cd . . 97.23(6) ?
Cd S3 Cd 3_656 . 93.816(15) ?
C7 S4 Cd . 3_656 88.51(7) ?
C3 O1 H1O . . 108(2) ?
C9 O2 H2O . . 107(3) ?
H1W O1W H2W . . 106(3) ?
C7 N1 C8 . . 120.49(17) ?
C7 N1 C10 . . 121.81(16) ?
C8 N1 C10 . . 117.33(16) ?
C1 N2 C2 . . 121.05(16) ?
C1 N2 C4 . . 121.41(16) ?
C2 N2 C4 . . 117.38(15) ?
C17 N3 C13 . . 118.42(18) ?
C17 N3 Cd . . 115.48(14) ?
C13 N3 Cd . . 126.01(14) ?
C18 N4 N5 . . 111.56(18) ?
C19 N5 N4 . . 111.02(19) ?
C21 N6 C22 . . 117.4(2) ?
N2 C1 S2 . . 121.63(14) ?
N2 C1 S1 . . 119.59(14) ?
S2 C1 S1 . . 118.77(11) ?
N2 C2 C3 . . 111.96(16) ?
N2 C2 H2A . . 109.2 ?
C3 C2 H2A . . 109.2 ?
N2 C2 H2B . . 109.2 ?
C3 C2 H2B . . 109.2 ?
H2A C2 H2B . . 107.9 ?
O1 C3 C2 . . 111.22(17) ?
O1 C3 H3A . . 109.4 ?
C2 C3 H3A . . 109.4 ?
O1 C3 H3B . . 109.4 ?
C2 C3 H3B . . 109.4 ?
H3A C3 H3B . . 108.0 ?
N2 C4 C6 . . 110.94(17) ?
N2 C4 C5 . . 111.74(17) ?
C6 C4 C5 . . 112.17(17) ?
N2 C4 H4 . . 107.2 ?
C6 C4 H4 . . 107.2 ?
C5 C4 H4 . . 107.2 ?
C4 C5 H5A . . 109.5 ?
C4 C5 H5B . . 109.5 ?
H5A C5 H5B . . 109.5 ?
C4 C5 H5C . . 109.5 ?
H5A C5 H5C . . 109.5 ?
H5B C5 H5C . . 109.5 ?
C4 C6 H6A . . 109.5 ?
C4 C6 H6B . . 109.5 ?
H6A C6 H6B . . 109.5 ?
C4 C6 H6C . . 109.5 ?
H6A C6 H6C . . 109.5 ?
H6B C6 H6C . . 109.5 ?
N1 C7 S4 . . 120.60(15) ?
N1 C7 S3 . . 120.40(15) ?
S4 C7 S3 . . 119.00(11) ?
N1 C8 C9 . . 111.86(16) ?
N1 C8 H8A . . 109.2 ?
C9 C8 H8A . . 109.2 ?
N1 C8 H8B . . 109.2 ?
C9 C8 H8B . . 109.2 ?
H8A C8 H8B . . 107.9 ?
O2 C9 C8 . . 107.62(17) ?
O2 C9 H9A . . 110.2 ?
C8 C9 H9A . . 110.2 ?
O2 C9 H9B . . 110.2 ?
C8 C9 H9B . . 110.2 ?
H9A C9 H9B . . 108.5 ?
N1 C10 C11 . . 110.18(17) ?
N1 C10 C12 . . 111.95(18) ?
C11 C10 C12 . . 112.89(19) ?
N1 C10 H10 . . 107.2 ?
C11 C10 H10 . . 107.2 ?
C12 C10 H10 . . 107.2 ?
C10 C11 H11A . . 109.5 ?
C10 C11 H11B . . 109.5 ?
H11A C11 H11B . . 109.5 ?
C10 C11 H11C . . 109.5 ?
H11A C11 H11C . . 109.5 ?
H11B C11 H11C . . 109.5 ?
C10 C12 H12A . . 109.5 ?
C10 C12 H12B . . 109.5 ?
H12A C12 H12B . . 109.5 ?
C10 C12 H12C . . 109.5 ?
H12A C12 H12C . . 109.5 ?
H12B C12 H12C . . 109.5 ?
N3 C13 C14 . . 122.51(19) ?
N3 C13 H13 . . 118.7 ?
C14 C13 H13 . . 118.7 ?
C13 C14 C15 . . 118.9(2) ?
C13 C14 H14 . . 120.5 ?
C15 C14 H14 . . 120.5 ?
C16 C15 C14 . . 119.0(2) ?
C16 C15 H15 . . 120.5 ?
C14 C15 H15 . . 120.5 ?
C15 C16 C17 . . 118.27(19) ?
C15 C16 C18 . . 121.51(19) ?
C17 C16 C18 . . 120.22(19) ?
N3 C17 C16 . . 122.88(19) ?
N3 C17 H17 . . 118.6 ?
C16 C17 H17 . . 118.6 ?
N4 C18 C16 . . 119.52(19) ?
N4 C18 H18 . . 120.2 ?
C16 C18 H18 . . 120.2 ?
N5 C19 C20 . . 121.0(2) ?
N5 C19 H19 . . 119.5 ?
C20 C19 H19 . . 119.5 ?
C24 C20 C21 . . 118.1(2) ?
C24 C20 C19 . . 120.3(2) ?
C21 C20 C19 . . 121.6(2) ?
N6 C21 C20 . . 123.2(2) ?
N6 C21 H21 . . 118.4 ?
C20 C21 H21 . . 118.4 ?
N6 C22 C23 . . 123.9(2) ?
N6 C22 H22 . . 118.0 ?
C23 C22 H22 . . 118.0 ?
C22 C23 C24 . . 118.5(2) ?
C22 C23 H23 . . 120.8 ?
C24 C23 H23 . . 120.8 ?
C23 C24 C20 . . 119.0(2) ?
C23 C24 H24 . . 120.5 ?
C20 C24 H24 . . 120.5 ?

loop_
_geom_bond_atom_site_label_1
_geom_bond_atom_site_label_2
_geom_bond_site_symmetry_2
_geom_bond_distance
_geom_bond_publ_flag
Cd S1 . 2.6444(5) y
Cd S2 . 2.6768(5) y
Cd S3 . 2.7422(5) y
Cd S3 3_656 2.7317(6) y
Cd S4 3_656 2.6342(5) y
Cd N3 . 2.3811(18) y
S1 C1 . 1.7267(19) y
S2 C1 . 1.7231(18) y
S3 C7 . 1.7404(19) y
S3 Cd 3_656 2.7317(6) ?
S4 C7 . 1.714(2) y
S4 Cd 3_656 2.6343(5) ?
O1 C3 . 1.426(2) ?
O1 H1O . 0.830(10) ?
O2 C9 . 1.419(2) ?
O2 H2O . 0.846(10) ?
O1W H1W . 0.842(10) ?
O1W H2W . 0.847(10) ?
N1 C7 . 1.341(2) ?
N1 C8 . 1.477(2) ?
N1 C10 . 1.493(3) ?
N2 C1 . 1.345(2) ?
N2 C2 . 1.472(2) ?
N2 C4 . 1.490(2) ?
N3 C17 . 1.337(3) ?
N3 C13 . 1.346(3) ?
N4 C18 . 1.283(3) ?
N4 N5 . 1.415(2) ?
N5 C19 . 1.277(3) ?
N6 C21 . 1.336(3) ?
N6 C22 . 1.342(3) ?
C2 C3 . 1.532(3) ?
C2 H2A . 0.9900 ?
C2 H2B . 0.9900 ?
C3 H3A . 0.9900 ?
C3 H3B . 0.9900 ?
C4 C6 . 1.521(3) ?
C4 C5 . 1.526(3) ?
C4 H4 . 1.0000 ?
C5 H5A . 0.9800 ?
C5 H5B . 0.9800 ?
C5 H5C . 0.9800 ?
C6 H6A . 0.9800 ?
C6 H6B . 0.9800 ?
C6 H6C . 0.9800 ?
C8 C9 . 1.523(3) ?
C8 H8A . 0.9900 ?
C8 H8B . 0.9900 ?
C9 H9A . 0.9900 ?
C9 H9B . 0.9900 ?
C10 C11 . 1.521(3) ?
C10 C12 . 1.521(3) ?
C10 H10 . 1.0000 ?
C11 H11A . 0.9800 ?
C11 H11B . 0.9800 ?
C11 H11C . 0.9800 ?
C12 H12A . 0.9800 ?
C12 H12B . 0.9800 ?
C12 H12C . 0.9800 ?
C13 C14 . 1.383(3) ?
C13 H13 . 0.9500 ?
C14 C15 . 1.393(3) ?
C14 H14 . 0.9500 ?
C15 C16 . 1.388(3) ?
C15 H15 . 0.9500 ?
C16 C17 . 1.396(3) ?
C16 C18 . 1.469(3) ?
C17 H17 . 0.9500 ?
C18 H18 . 0.9500 ?
C19 C20 . 1.466(3) ?
C19 H19 . 0.9500 ?
C20 C24 . 1.396(3) ?
C20 C21 . 1.399(3) ?
C21 H21 . 0.9500 ?
C22 C23 . 1.377(4) ?
C22 H22 . 0.9500 ?
C23 C24 . 1.386(4) ?
C23 H23 . 0.9500 ?
C24 H24 . 0.9500 ?

loop_
_geom_hbond_atom_site_label_D
_geom_hbond_atom_site_label_H
_geom_hbond_atom_site_label_A
_geom_hbond_site_symmetry_A
_geom_hbond_distance_DH
_geom_hbond_distance_HA
_geom_hbond_distance_DA
_geom_hbond_angle_DHA
O1 H1O O2 2_556 0.83(2) 1.83(3) 2.655(3) 172(3)
O2 H2O O1W . 0.85(3) 1.80(3) 2.640(3) 180(6)
O1W H1W O1 . 0.84(3) 1.92(3) 2.750(3) 172(3)
O1W H2W N6 3_566 0.85(2) 2.00(2) 2.840(3) 172(2)
C23 H23 O1 2_556 0.95 2.50 3.295(3) 141
C4 H4 S2 3_666 1.00 2.79 3.599(2) 139
C15 H15 S2 4_565 0.95 2.84 3.714(2) 153
C15 H15 Cg(Cd,S1,S2,C1) 4_454 0.95 2.79 3.737(2) 173

loop_
_geom_torsion_atom_site_label_1
_geom_torsion_atom_site_label_2
_geom_torsion_atom_site_label_3
_geom_torsion_atom_site_label_4
_geom_torsion_site_symmetry_1
_geom_torsion
C18 N4 N5 C19 . 176.5(2)
C2 N2 C1 S2 . 177.27(14)
C4 N2 C1 S2 . 2.0(3)
C2 N2 C1 S1 . -3.9(3)
C4 N2 C1 S1 . -179.22(14)
Cd S2 C1 N2 . 174.63(16)
Cd S2 C1 S1 . -4.16(10)
Cd S1 C1 N2 . -174.61(16)
Cd S1 C1 S2 . 4.21(11)
C1 N2 C2 C3 . 82.7(2)
C4 N2 C2 C3 . -101.9(2)
N2 C2 C3 O1 . -178.05(16)
C1 N2 C4 C6 . 104.3(2)
C2 N2 C4 C6 . -71.1(2)
C1 N2 C4 C5 . -129.72(19)
C2 N2 C4 C5 . 54.8(2)
C8 N1 C7 S4 . -6.0(2)
C10 N1 C7 S4 . -178.81(14)
C8 N1 C7 S3 . 173.68(14)
C10 N1 C7 S3 . 0.9(3)
Cd S4 C7 N1 3_656 174.52(15)
Cd S4 C7 S3 3_656 -5.15(10)
Cd S3 C7 N1 3_656 -174.68(15)
Cd S3 C7 N1 . 92.11(15)
Cd S3 C7 S4 3_656 4.99(10)
Cd S3 C7 S4 . -88.22(11)
C7 N1 C8 C9 . 84.0(2)
C10 N1 C8 C9 . -102.9(2)
N1 C8 C9 O2 . 175.92(19)
C7 N1 C10 C11 . 96.7(2)
C8 N1 C10 C11 . -76.4(2)
C7 N1 C10 C12 . -136.83(19)
C8 N1 C10 C12 . 50.1(2)
C17 N3 C13 C14 . 0.8(3)
Cd N3 C13 C14 . 177.07(15)
N3 C13 C14 C15 . 0.6(3)
C13 C14 C15 C16 . -1.6(3)
C14 C15 C16 C17 . 1.3(3)
C14 C15 C16 C18 . -179.43(18)
C13 N3 C17 C16 . -1.1(3)
Cd N3 C17 C16 . -177.75(15)
C15 C16 C17 N3 . 0.0(3)
C18 C16 C17 N3 . -179.23(18)
N5 N4 C18 C16 . 178.04(17)
C15 C16 C18 N4 . 165.2(2)
C17 C16 C18 N4 . -15.5(3)
N4 N5 C19 C20 . 176.96(18)
N5 C19 C20 C24 . -179.4(2)
N5 C19 C20 C21 . -1.6(3)
C22 N6 C21 C20 . -1.0(4)
C24 C20 C21 N6 . 0.8(3)
C19 C20 C21 N6 . -177.0(2)
C21 N6 C22 C23 . 0.4(4)
N6 C22 C23 C24 . 0.3(5)
C22 C23 C24 C20 . -0.4(4)
C21 C20 C24 C23 . -0.1(3)
C19 C20 C24 C23 . 177.8(2)

_cod_database_fobs_code 2241804
